data_4134888
loop_
_publ_author_name
'Koshino, Kota'
'Kinjo, Rei'

_publ_section_title
;
 Construction of \s-aromatic AlB2 ring via A Borane Coupling with A
 Dicoordinate Cyclic (Alkyl)(Amino)Aluminyl Anion.
;
_journal_name_full 'Journal of the American Chemical Society'
_journal_paper_doi 10.1021/jacs.0c03179
_journal_year 2020
_chemical_formula_sum 'C41 H74 Al K N O8 Si3'
_chemical_formula_weight 859.36
_space_group_crystal_system triclinic
_space_group_IT_number 2
_space_group_name_Hall '-P 1'
_space_group_name_H-M_alt 'P -1'
_atom_sites_solution_hydrogens mixed
_atom_sites_solution_primary dual
_cell_angle_alpha 93.101(18)
_cell_angle_beta 97.062(15)
_cell_angle_gamma 91.57(3)
_cell_formula_units_Z 2
_cell_length_a 13.286(11)
_cell_length_b 13.384(11)
_cell_length_c 14.255(12)
_cell_measurement_reflns_used 2674
_cell_measurement_temperature 100.(2)
_cell_measurement_theta_max 19.9139
_cell_measurement_theta_min 2.1797
_cell_volume 2510(4)
_computing_cell_refinement 'SAINT V8.38A (Bruker AXS Inc., 2017)'
_computing_data_collection 'Bruker Instrument Service v2012.12.0.3'
_computing_data_reduction 'SAINT V8.38A (Bruker AXS Inc., 2017)'
_computing_molecular_graphics 'XP (Bruker AXS Inc., 2016)'
_computing_publication_material 'APEX3 (Bruker AXS Inc., 2016)'
_computing_structure_refinement 'SHELXL-2017/1 (Sheldrick, 2017)'
_computing_structure_solution 'SHELXT 2014/5 (Sheldrick, 2014)'
_diffrn_ambient_temperature 100.(2)
_diffrn_detector_area_resol_mean 8.3333
_diffrn_measured_fraction_theta_full 0.995
_diffrn_measured_fraction_theta_max 0.995
_diffrn_measurement_device_type 'CCD area detector'
_diffrn_measurement_method 'phi and omega scans'
_diffrn_radiation_monochromator graphite
_diffrn_radiation_type MoK\a
_diffrn_radiation_wavelength 0.71073
_diffrn_reflns_av_R_equivalents 0.1369
_diffrn_reflns_av_unetI/netI 0.1675
_diffrn_reflns_limit_h_max 15
_diffrn_reflns_limit_h_min -16
_diffrn_reflns_limit_k_max 12
_diffrn_reflns_limit_k_min -16
_diffrn_reflns_limit_l_max 17
_diffrn_reflns_limit_l_min -17
_diffrn_reflns_number 43215
_diffrn_reflns_theta_full 26.16
_diffrn_reflns_theta_max 26.16
_diffrn_reflns_theta_min 1.44
_diffrn_source 'fine-focus sealed tube'
_diffrn_source_type 'Bruker X8 Apex'
_exptl_absorpt_coefficient_mu 0.239
_exptl_absorpt_correction_T_max 0.98
_exptl_absorpt_correction_T_min 0.84
_exptl_absorpt_correction_type multi-scan
_exptl_absorpt_process_details
;
SADABS-2016/2 - Bruker AXS area detector scaling and absorption correction
;
_exptl_crystal_colour colourless
_exptl_crystal_density_diffrn 1.137
_exptl_crystal_density_method 'not measured'
_exptl_crystal_description block
_exptl_crystal_F_000 930
_exptl_crystal_size_max 0.260
_exptl_crystal_size_mid 0.160
_exptl_crystal_size_min 0.100
_refine_diff_density_max 0.494
_refine_diff_density_min -0.300
_refine_ls_extinction_method none
_refine_ls_goodness_of_fit_ref 1.000
_refine_ls_hydrogen_treatment mixed
_refine_ls_matrix_type full
_refine_ls_number_parameters 931
_refine_ls_number_reflns 10006
_refine_ls_number_restraints 1005
_refine_ls_restrained_S_all 0.988
_refine_ls_R_factor_all 0.1794
_refine_ls_R_factor_gt 0.0666
_refine_ls_shift/su_max 0.001
_refine_ls_shift/su_mean 0.000
_refine_ls_structure_factor_coef Fsqd
_refine_ls_weighting_details 'w=1/[\s^2^(Fo^2^)+(0.0047P)^2^+2.9839P] where P=(Fo^2^+2Fc^2^)/3'
_refine_ls_weighting_scheme calc
_refine_ls_wR_factor_gt 0.0895
_refine_ls_wR_factor_ref 0.1175
_reflns_number_gt 4796
_reflns_number_total 10006
_reflns_threshold_expression 'I > 2\s(I)'
_cod_data_source_file ja0c03179_si_006.cif
_cod_data_source_block rei1425_kota
_cod_depositor_comments
;
The following automatic conversions were performed:

data item '_exptl_absorpt_correction_type' value 'Multi-Scan' was
changed to 'multi-scan' in accordance with the
/home/data/users/saulius/crontab/automatic-downloads/rss-feeds/ACS/lib/dictionaries/cif_core.dic
dictionary named 'cif_core.dic' version 2.4.2 last updated on
2011-04-26.

Automatic conversion script
Id: cif_fix_values 7556 2019-12-06 15:28:31Z antanas 
;
_cod_original_cell_volume 2510.(4)
_cod_database_code 4134888

loop_
_space_group_symop_operation_xyz
'x, y, z'
'-x, -y, -z'

loop_
_atom_site_type_symbol
_atom_site_label
_atom_site_fract_x
_atom_site_fract_y
_atom_site_fract_z
_atom_site_U_iso_or_equiv
_atom_site_adp_type
_atom_site_calc_flag
_atom_site_refinement_flags_adp
_atom_site_refinement_flags_occupancy
_atom_site_refinement_flags_posn
_atom_site_occupancy
_atom_site_disorder_assembly
_atom_site_disorder_group
Al Al1A 0.12715(14) 0.76177(16) 0.74962(14) 0.0226(5) Uani d U P D 0.838(3) A 1
C C8A 0.1234(7) 0.8511(12) 0.9277(6) 0.0203(16) Uani d U P D 0.838(3) A 1
H H8A 0.105848 0.883342 0.984196 0.024 Uiso calc U P R 0.838(3) A 1
C C9A 0.2206(7) 0.8545(10) 0.9088(5) 0.0279(18) Uani d U P D 0.838(3) A 1
H H9A 0.271699 0.886764 0.953626 0.033 Uiso calc U P R 0.838(3) A 1
N N1A 0.2471(3) 0.8114(5) 0.8244(4) 0.0300(14) Uani d U P D 0.838(3) A 1
H H1AL 0.120(3) 0.649(3) 0.712(3) 0.045(13) Uiso d . P D 0.838(3) A 1
Al Al1B 0.1310(8) 0.8133(7) 0.7530(8) 0.022(2) Uani d U P D 0.162(3) A 2
C C8B 0.128(4) 0.861(7) 0.940(3) 0.017(5) Uani d U P D 0.162(3) A 2
H H8B 0.108105 0.892231 0.996051 0.021 Uiso calc U P R 0.162(3) A 2
C C9B 0.226(3) 0.867(5) 0.922(2) 0.017(5) Uani d U P D 0.162(3) A 2
H H9B 0.276957 0.893497 0.970968 0.02 Uiso calc U P R 0.162(3) A 2
N N1B 0.2545(12) 0.837(3) 0.834(2) 0.024(3) Uani d U P D 0.162(3) A 2
H H2AL 0.122(13) 0.904(3) 0.688(4) 0.03(6) Uiso d . P D 0.162(3) A 2
C C10A 0.0659(4) 0.7601(4) 0.4821(5) 0.0233(13) Uani d U P D 0.838(3) A 1
C C11A 0.0659(4) 0.6567(4) 0.4849(4) 0.0287(14) Uani d . P D 0.838(3) A 1
H H11A 0.078734 0.627522 0.544255 0.034 Uiso calc U P R 0.838(3) A 1
C C12A 0.0472(5) 0.5940(5) 0.4018(4) 0.0337(16) Uani d . P D 0.838(3) A 1
H H12A 0.046594 0.523351 0.405479 0.04 Uiso calc U P R 0.838(3) A 1
C C13A 0.0294(7) 0.6361(9) 0.3131(5) 0.0333(17) Uani d . P D 0.838(3) A 1
H H13A 0.017749 0.594305 0.256559 0.04 Uiso calc U P R 0.838(3) A 1
C C14A 0.0292(8) 0.7394(10) 0.3093(6) 0.0317(19) Uani d . P D 0.838(3) A 1
H H14A 0.016854 0.76859 0.249864 0.038 Uiso calc U P R 0.838(3) A 1
C C15A 0.0472(6) 0.8010(6) 0.3925(6) 0.0261(17) Uani d . P D 0.838(3) A 1
H H15A 0.046707 0.871605 0.388743 0.031 Uiso calc U P R 0.838(3) A 1
Si Si3A 0.09470(10) 0.84864(10) 0.59478(9) 0.0280(4) Uani d U P D 0.838(3) A 1
H H1SI 0.014(3) 0.917(2) 0.585(2) 0.044(13) Uiso d . P D 0.838(3) A 1
H H2SI 0.179(2) 0.909(2) 0.572(2) 0.054(14) Uiso d . P D 0.838(3) A 1
C C10B 0.069(2) 0.6992(19) 0.5049(13) 0.033(4) Uani d U P D 0.162(3) A 2
C C11B 0.066(2) 0.797(2) 0.479(2) 0.029(6) Uani d U P D 0.162(3) A 2
H H11B 0.076843 0.849621 0.526311 0.035 Uiso calc U P R 0.162(3) A 2
C C12B 0.048(4) 0.819(3) 0.383(3) 0.030(7) Uani d U P D 0.162(3) A 2
H H12B 0.046231 0.887162 0.366484 0.036 Uiso calc U P R 0.162(3) A 2
C C13B 0.032(4) 0.741(4) 0.313(3) 0.031(7) Uani d U P D 0.162(3) A 2
H H13B 0.019358 0.755422 0.247733 0.037 Uiso calc U P R 0.162(3) A 2
C C14B 0.034(4) 0.642(4) 0.3376(19) 0.032(7) Uani d U P D 0.162(3) A 2
H H14B 0.023682 0.588452 0.290341 0.038 Uiso calc U P R 0.162(3) A 2
C C15B 0.053(3) 0.622(2) 0.4336(19) 0.032(6) Uani d U P D 0.162(3) A 2
H H15B 0.054212 0.55408 0.450783 0.038 Uiso calc U P R 0.162(3) A 2
Si Si3B 0.1073(7) 0.6663(6) 0.6350(5) 0.049(3) Uani d U P D 0.162(3) A 2
H H3SI 0.191(4) 0.602(4) 0.627(3) 0.11(11) Uiso d . P D 0.162(3) A 2
H H4SI 0.034(5) 0.589(4) 0.647(3) 0.10(10) Uiso d . P D 0.162(3) A 2
C C17A 0.3981(9) 0.7098(10) 0.8785(7) 0.036(3) Uani d U P D 0.529(7) A 5
H H17A 0.394163 0.728029 0.946164 0.043 Uiso calc U P R 0.529(7) A 5
H H17B 0.355726 0.648201 0.860552 0.043 Uiso calc U P R 0.529(7) A 5
C C18A 0.3596(5) 0.7476(8) 0.7056(5) 0.038(2) Uani d U P D 0.529(7) A 5
H H18A 0.317215 0.685033 0.695723 0.046 Uiso calc U P R 0.529(7) A 5
H H18B 0.331208 0.795196 0.659434 0.046 Uiso calc U P R 0.529(7) A 5
C C19A 0.4215(6) 0.8833(7) 0.8262(8) 0.046(2) Uani d U P D 0.529(7) A 5
H H19A 0.421855 0.914712 0.890714 0.056 Uiso calc U P R 0.529(7) A 5
H H19B 0.393385 0.931794 0.780767 0.056 Uiso calc U P R 0.529(7) A 5
C C20A 0.5108(9) 0.6895(9) 0.8641(7) 0.047(3) Uani d U P D 0.529(7) A 5
H H20A 0.539378 0.640132 0.909532 0.056 Uiso calc U P R 0.529(7) A 5
C C21A 0.5116(8) 0.6473(7) 0.7617(7) 0.042(3) Uani d U P D 0.529(7) A 5
H H21A 0.468355 0.585372 0.750939 0.051 Uiso calc U P R 0.529(7) A 5
H H21B 0.581684 0.629711 0.752044 0.051 Uiso calc U P R 0.529(7) A 5
C C22A 0.4722(6) 0.7243(9) 0.6882(6) 0.044(2) Uani d U P D 0.529(7) A 5
H H22A 0.474532 0.696488 0.621945 0.052 Uiso calc U P R 0.529(7) A 5
C C23A 0.5327(8) 0.8227(8) 0.7067(9) 0.057(3) Uani d U P D 0.529(7) A 5
H H23A 0.50157 0.872479 0.664088 0.068 Uiso calc U P R 0.529(7) A 5
H H23B 0.602688 0.812787 0.69181 0.068 Uiso calc U P R 0.529(7) A 5
C C24A 0.5366(8) 0.8635(8) 0.8088(10) 0.057(3) Uani d U P D 0.529(7) A 5
H H24A 0.579134 0.92682 0.81993 0.069 Uiso calc U P R 0.529(7) A 5
C C25A 0.5735(9) 0.7878(9) 0.8793(9) 0.060(3) Uani d U P D 0.529(7) A 5
H H25A 0.570013 0.816447 0.944232 0.072 Uiso calc U P R 0.529(7) A 5
H H25B 0.645356 0.774007 0.873409 0.072 Uiso calc U P R 0.529(7) A 5
C C17B 0.3851(10) 0.7008(11) 0.8508(10) 0.041(3) Uani d U P D 0.471(7) A 6
H H17C 0.338304 0.648136 0.817105 0.05 Uiso calc U P R 0.471(7) A 6
H H17D 0.377702 0.7004 0.919032 0.05 Uiso calc U P R 0.471(7) A 6
C C18B 0.3749(6) 0.8166(9) 0.7216(6) 0.040(2) Uani d U P D 0.471(7) A 6
H H18C 0.365447 0.88838 0.711022 0.048 Uiso calc U P R 0.471(7) A 6
H H18D 0.325179 0.777161 0.67565 0.048 Uiso calc U P R 0.471(7) A 6
C C19B 0.4348(6) 0.8807(7) 0.8879(8) 0.037(2) Uani d U P D 0.471(7) A 6
H H19C 0.418596 0.950158 0.872428 0.044 Uiso calc U P R 0.471(7) A 6
H H19D 0.426835 0.872819 0.955288 0.044 Uiso calc U P R 0.471(7) A 6
C C20B 0.4967(9) 0.6748(10) 0.8367(9) 0.046(3) Uani d U P D 0.471(7) A 6
H H20B 0.510695 0.605324 0.856106 0.055 Uiso calc U P R 0.471(7) A 6
C C21B 0.5070(10) 0.6818(9) 0.7320(8) 0.049(3) Uani d U P D 0.471(7) A 6
H H21C 0.576431 0.664557 0.720037 0.058 Uiso calc U P R 0.471(7) A 6
H H21D 0.458328 0.633833 0.693689 0.058 Uiso calc U P R 0.471(7) A 6
C C22B 0.4854(7) 0.7884(11) 0.7039(8) 0.045(3) Uani d U P D 0.471(7) A 6
H H22B 0.493755 0.794534 0.635678 0.054 Uiso calc U P R 0.471(7) A 6
C C23B 0.5568(8) 0.8638(9) 0.7653(8) 0.040(3) Uani d U P D 0.471(7) A 6
H H23C 0.627782 0.850406 0.755551 0.048 Uiso calc U P R 0.471(7) A 6
H H23D 0.541963 0.932253 0.745787 0.048 Uiso calc U P R 0.471(7) A 6
C C24B 0.5452(7) 0.8578(8) 0.8692(8) 0.036(2) Uani d U P D 0.471(7) A 6
H H24B 0.594057 0.906621 0.907761 0.044 Uiso calc U P R 0.471(7) A 6
C C25B 0.5680(9) 0.7500(9) 0.8985(8) 0.044(3) Uani d U P D 0.471(7) A 6
H H25C 0.639277 0.735265 0.891143 0.053 Uiso calc U P R 0.471(7) A 6
H H25D 0.558616 0.744309 0.965874 0.053 Uiso calc U P R 0.471(7) A 6
C C26A 0.6634(7) 0.6056(8) 0.1269(6) 0.045(2) Uani d U P . 0.609(4) B 3
H H26A 0.720(5) 0.550(5) 0.095(4) 0.054 Uiso d U P . 0.609(4) B 3
H H26B 0.579(5) 0.604(4) 0.085(4) 0.054 Uiso d U P . 0.609(4) B 3
C C27A 0.7212(9) 0.7049(7) 0.1240(8) 0.047(2) Uani d U P . 0.609(4) B 3
H H27A 0.787871 0.704057 0.16352 0.057 Uiso calc U P R 0.609(4) B 3
H H27B 0.732749 0.717106 0.058277 0.057 Uiso calc U P R 0.609(4) B 3
C C28A 0.7163(8) 0.8775(7) 0.1912(9) 0.066(3) Uani d U P . 0.609(4) B 3
H H28A 0.765164 0.888757 0.145315 0.079 Uiso calc U P R 0.609(4) B 3
H H28B 0.668366 0.932895 0.186635 0.079 Uiso calc U P R 0.609(4) B 3
C C29A 0.7663(13) 0.8841(12) 0.2755(8) 0.068(3) Uani d U P . 0.609(4) B 3
H H29A 0.794708 0.95332 0.28874 0.082 Uiso calc U P R 0.609(4) B 3
H H29B 0.824001 0.838792 0.276666 0.082 Uiso calc U P R 0.609(4) B 3
C C30A 0.7546(7) 0.8319(8) 0.4445(6) 0.057(2) Uani d U P . 0.609(4) B 3
H H30A 0.706411 0.838778 0.492014 0.069 Uiso calc U P R 0.609(4) B 3
H H30B 0.81393 0.877599 0.465189 0.069 Uiso calc U P R 0.609(4) B 3
C C31A 0.7873(9) 0.7290(9) 0.4378(9) 0.042(2) Uani d U P . 0.609(4) B 3
H H31A 0.828367 0.713282 0.497636 0.051 Uiso calc U P R 0.609(4) B 3
H H31B 0.829583 0.720028 0.385686 0.051 Uiso calc U P R 0.609(4) B 3
C C32A 0.7152(7) 0.5610(6) 0.3823(6) 0.043(2) Uani d U P . 0.609(4) B 3
H H32A 0.657519 0.515143 0.390034 0.052 Uiso calc U P R 0.609(4) B 3
H H32B 0.776152 0.537038 0.420536 0.052 Uiso calc U P R 0.609(4) B 3
C C33A 0.7324(12) 0.5552(11) 0.2804(10) 0.034(2) Uani d U P . 0.609(4) B 3
H H33A 0.792211 0.597977 0.272071 0.041 Uiso calc U P R 0.609(4) B 3
H H33B 0.746187 0.485371 0.260639 0.041 Uiso calc U P R 0.609(4) B 3
C C34A 0.3731(9) 0.6135(11) 0.4354(8) 0.065(3) Uani d U P . 0.609(4) B 3
H H34A 0.434561 0.606876 0.481152 0.078 Uiso calc U P R 0.609(4) B 3
H H34B 0.321265 0.563875 0.449619 0.078 Uiso calc U P R 0.609(4) B 3
C C35A 0.3304(16) 0.7254(11) 0.4501(15) 0.050(4) Uani d U P . 0.609(4) B 3
H H35A 0.271586 0.736451 0.402447 0.06 Uiso calc U P R 0.609(4) B 3
H H35B 0.310337 0.737017 0.51426 0.06 Uiso calc U P R 0.609(4) B 3
C C36A 0.3777(8) 0.8879(8) 0.4257(8) 0.064(3) Uani d U P . 0.609(4) B 3
H H36A 0.437384 0.934942 0.435603 0.077 Uiso calc U P R 0.609(4) B 3
H H36B 0.333016 0.905652 0.474319 0.077 Uiso calc U P R 0.609(4) B 3
C C37A 0.3216(9) 0.8992(9) 0.3296(8) 0.060(3) Uani d U P . 0.609(4) B 3
H H37A 0.261364 0.852902 0.319101 0.071 Uiso calc U P R 0.609(4) B 3
H H37B 0.298138 0.968541 0.324386 0.071 Uiso calc U P R 0.609(4) B 3
C C38A 0.3382(13) 0.8555(13) 0.1658(10) 0.049(4) Uani d U P . 0.609(4) B 3
H H38A 0.388341 0.863671 0.120615 0.058 Uiso calc U P R 0.609(4) B 3
H H38B 0.284655 0.904422 0.151837 0.058 Uiso calc U P R 0.609(4) B 3
C C39A 0.2910(9) 0.7507(7) 0.1510(8) 0.045(3) Uani d U P . 0.609(4) B 3
H H39A 0.242872 0.739651 0.197519 0.054 Uiso calc U P R 0.609(4) B 3
H H39B 0.254086 0.740072 0.08645 0.054 Uiso calc U P R 0.609(4) B 3
C C40A 0.3401(9) 0.5807(7) 0.1767(8) 0.052(3) Uani d U P . 0.609(4) B 3
H H40A 0.278365 0.56473 0.131425 0.062 Uiso calc U P R 0.609(4) B 3
H H40B 0.393421 0.53579 0.158655 0.062 Uiso calc U P R 0.609(4) B 3
C C41A 0.318(2) 0.557(2) 0.2695(19) 0.057(5) Uani d U P . 0.609(4) B 3
H H41A 0.254184 0.588204 0.282283 0.068 Uiso calc U P R 0.609(4) B 3
H H41B 0.308132 0.483438 0.271228 0.068 Uiso calc U P R 0.609(4) B 3
O O1A 0.6481(4) 0.5865(4) 0.2247(3) 0.0340(14) Uani d U P . 0.609(4) B 3
O O2A 0.6588(4) 0.7840(5) 0.1611(4) 0.0465(15) Uani d U P . 0.609(4) B 3
O O3A 0.7055(4) 0.8590(5) 0.3524(5) 0.0626(18) Uani d U P . 0.609(4) B 3
O O4A 0.6944(4) 0.6599(5) 0.4194(4) 0.0458(17) Uani d U P . 0.609(4) B 3
O O5A 0.3976(4) 0.5909(5) 0.3412(5) 0.0487(17) Uani d U P . 0.609(4) B 3
O O6A 0.4117(4) 0.7857(5) 0.4377(4) 0.0531(18) Uani d U P . 0.609(4) B 3
O O7A 0.3877(4) 0.8772(3) 0.2605(4) 0.0402(15) Uani d U P . 0.609(4) B 3
O O8A 0.3735(4) 0.6839(4) 0.1641(3) 0.0386(14) Uani d U P . 0.609(4) B 3
C C26B 0.7317(13) 0.6218(14) 0.4269(13) 0.061(4) Uani d U P . 0.391(4) B 4
H H26C 0.687438 0.604887 0.475148 0.073 Uiso calc U P R 0.391(4) B 4
H H26D 0.787362 0.573943 0.432358 0.073 Uiso calc U P R 0.391(4) B 4
C C27B 0.771(2) 0.7040(18) 0.4533(19) 0.075(4) Uani d U P . 0.391(4) B 4
H H27C 0.832918 0.71403 0.421922 0.09 Uiso calc U P R 0.391(4) B 4
H H27D 0.792265 0.705701 0.522424 0.09 Uiso calc U P R 0.391(4) B 4
C C28B 0.7405(14) 0.8908(12) 0.4037(12) 0.068(4) Uani d U P . 0.391(4) B 4
H H28C 0.687469 0.941407 0.403528 0.081 Uiso calc U P R 0.391(4) B 4
H H28D 0.797889 0.914041 0.451569 0.081 Uiso calc U P R 0.391(4) B 4
C C29B 0.775(2) 0.8823(19) 0.3104(12) 0.063(4) Uani d U P . 0.391(4) B 4
H H29C 0.814375 0.821176 0.301881 0.075 Uiso calc U P R 0.391(4) B 4
H H29D 0.816655 0.941849 0.298313 0.075 Uiso calc U P R 0.391(4) B 4
C C30B 0.6890(12) 0.8464(13) 0.1455(9) 0.049(3) Uani d U P . 0.391(4) B 4
H H30C 0.626891 0.856862 0.101718 0.058 Uiso calc U P R 0.391(4) B 4
H H30D 0.744669 0.889058 0.127244 0.058 Uiso calc U P R 0.391(4) B 4
C C31B 0.7145(19) 0.7457(13) 0.1387(15) 0.062(4) Uani d U P . 0.391(4) B 4
H H31C 0.731709 0.729788 0.074015 0.074 Uiso calc U P R 0.391(4) B 4
H H31D 0.776317 0.736798 0.183458 0.074 Uiso calc U P R 0.391(4) B 4
C C32B 0.6698(15) 0.5794(14) 0.1740(14) 0.070(4) Uani d U P . 0.391(4) B 4
H H32C 0.70069 0.549674 0.119739 0.084 Uiso calc U P R 0.391(4) B 4
H H32D 0.606419 0.540396 0.178893 0.084 Uiso calc U P R 0.391(4) B 4
C C33B 0.742(2) 0.571(2) 0.2636(19) 0.058(4) Uani d U P . 0.391(4) B 4
H H33C 0.76646 0.501641 0.269021 0.069 Uiso calc U P R 0.391(4) B 4
H H33D 0.800886 0.618103 0.266908 0.069 Uiso calc U P R 0.391(4) B 4
C C34B 0.3778(11) 0.5544(10) 0.3861(12) 0.042(4) Uani d U P . 0.391(4) B 4
H H34C 0.335833 0.524909 0.43101 0.051 Uiso calc U P R 0.391(4) B 4
H H34D 0.438588 0.513772 0.38269 0.051 Uiso calc U P R 0.391(4) B 4
C C35B 0.318(4) 0.558(4) 0.289(3) 0.077(13) Uani d U P . 0.391(4) B 4
H H35C 0.2674 0.611706 0.289337 0.092 Uiso calc U P R 0.391(4) B 4
H H35D 0.281416 0.493596 0.269904 0.092 Uiso calc U P R 0.391(4) B 4
C C36B 0.3503(12) 0.6046(13) 0.1305(9) 0.045(4) Uani d U P . 0.391(4) B 4
H H36C 0.302141 0.54947 0.104033 0.054 Uiso calc U P R 0.391(4) B 4
H H36D 0.403624 0.61008 0.088056 0.054 Uiso calc U P R 0.391(4) B 4
C C37B 0.2946(16) 0.7014(11) 0.1333(13) 0.050(5) Uani d U P . 0.391(4) B 4
H H37C 0.259896 0.71358 0.069608 0.06 Uiso calc U P R 0.391(4) B 4
H H37D 0.243084 0.698321 0.177733 0.06 Uiso calc U P R 0.391(4) B 4
C C38B 0.3251(19) 0.8736(18) 0.1922(16) 0.043(6) Uani d U P . 0.391(4) B 4
H H38C 0.265756 0.886379 0.145723 0.051 Uiso calc U P R 0.391(4) B 4
H H38D 0.376055 0.928581 0.190171 0.051 Uiso calc U P R 0.391(4) B 4
C C39B 0.2926(13) 0.8756(13) 0.2883(11) 0.053(5) Uani d U P . 0.391(4) B 4
H H39C 0.265375 0.941669 0.304089 0.064 Uiso calc U P R 0.391(4) B 4
H H39D 0.238628 0.823614 0.290708 0.064 Uiso calc U P R 0.391(4) B 4
C C40B 0.3554(12) 0.8234(13) 0.4455(9) 0.046(4) Uani d U P . 0.391(4) B 4
H H40C 0.297188 0.860858 0.464297 0.055 Uiso calc U P R 0.391(4) B 4
H H40D 0.414128 0.838726 0.494505 0.055 Uiso calc U P R 0.391(4) B 4
C C41B 0.325(3) 0.6953(18) 0.441(2) 0.048(7) Uani d U P . 0.391(4) B 4
H H41C 0.311745 0.673174 0.503149 0.058 Uiso calc U P R 0.391(4) B 4
H H41D 0.265758 0.677437 0.393283 0.058 Uiso calc U P R 0.391(4) B 4
O O1B 0.6744(6) 0.5975(7) 0.3389(6) 0.049(2) Uani d U P . 0.391(4) B 4
O O2B 0.6979(8) 0.7918(7) 0.4304(7) 0.074(3) Uani d U P . 0.391(4) B 4
O O3B 0.6710(7) 0.8760(6) 0.2479(7) 0.061(3) Uani d U P . 0.391(4) B 4
O O4B 0.6450(7) 0.6816(9) 0.1558(6) 0.066(3) Uani d U P . 0.391(4) B 4
O O5B 0.4068(7) 0.6570(8) 0.4155(8) 0.050(3) Uani d U P . 0.391(4) B 4
O O6B 0.3960(6) 0.5812(6) 0.2227(6) 0.040(2) Uani d U P . 0.391(4) B 4
O O7B 0.3683(6) 0.7794(7) 0.1640(5) 0.039(2) Uani d U P . 0.391(4) B 4
O O8B 0.3799(7) 0.8567(7) 0.3552(7) 0.052(3) Uani d U P . 0.391(4) B 4
Si Si1 0.01303(8) 0.67671(8) 0.91362(7) 0.0245(3) Uani d U . . 1.0 . .
C C1 -0.1016(3) 0.6047(3) 0.8485(3) 0.0391(11) Uani d U . . 1.0 . .
H H1A -0.163151 0.640752 0.857787 0.059 Uiso calc U . R 1.0 . .
H H1B -0.106128 0.538027 0.873152 0.059 Uiso calc U . R 1.0 . .
H H1C -0.094845 0.598114 0.780745 0.059 Uiso calc U . R 1.0 . .
C C2 0.1229(3) 0.5887(3) 0.9183(3) 0.0368(11) Uani d U . . 1.0 . .
H H2A 0.120531 0.550478 0.857428 0.055 Uiso calc U . R 1.0 . .
H H2B 0.117903 0.542547 0.968718 0.055 Uiso calc U . R 1.0 . .
H H2C 0.187147 0.627702 0.931198 0.055 Uiso calc U . R 1.0 . .
C C3 -0.0116(3) 0.6987(3) 1.0417(2) 0.0316(10) Uani d U . . 1.0 . .
H H3A 0.050714 0.724754 1.080126 0.047 Uiso calc U . R 1.0 . .
H H3B -0.03324 0.635389 1.065711 0.047 Uiso calc U . R 1.0 . .
H H3C -0.0651 0.747305 1.045089 0.047 Uiso calc U . R 1.0 . .
Si Si2 -0.06879(7) 0.87546(8) 0.82559(7) 0.0258(3) Uani d U . . 1.0 . .
C C4 -0.0248(3) 1.0069(3) 0.8051(3) 0.0367(11) Uani d U . . 1.0 . .
H H4A 0.011633 1.037703 0.863975 0.055 Uiso calc U . R 1.0 . .
H H4B -0.083724 1.046509 0.784902 0.055 Uiso calc U . R 1.0 . .
H H4C 0.020509 1.00476 0.755783 0.055 Uiso calc U . R 1.0 . .
C C5 -0.1501(3) 0.8220(3) 0.7139(3) 0.0432(12) Uani d U . . 1.0 . .
H H5A -0.106245 0.80281 0.665925 0.065 Uiso calc U . R 1.0 . .
H H5B -0.196784 0.872613 0.689603 0.065 Uiso calc U . R 1.0 . .
H H5C -0.189078 0.762907 0.72877 0.065 Uiso calc U . R 1.0 . .
C C6 -0.1572(3) 0.8894(3) 0.9204(3) 0.0314(10) Uani d U . . 1.0 . .
H H6A -0.183786 0.823254 0.933394 0.047 Uiso calc U . R 1.0 . .
H H6B -0.213714 0.931251 0.898131 0.047 Uiso calc U . R 1.0 . .
H H6C -0.119793 0.921017 0.97842 0.047 Uiso calc U . R 1.0 . .
C C7 0.0425(2) 0.7957(3) 0.8586(2) 0.0195(8) Uani d U . . 1.0 . .
C C16 0.3561(3) 0.7971(3) 0.8167(3) 0.0369(10) Uani d U . D 1.0 . .
K K1 0.53470(6) 0.73807(7) 0.29865(6) 0.0342(2) Uani d . . . 1.0 . .

loop_
_atom_site_aniso_label
_atom_site_aniso_U_11
_atom_site_aniso_U_22
_atom_site_aniso_U_33
_atom_site_aniso_U_12
_atom_site_aniso_U_13
_atom_site_aniso_U_23
Al1A 0.0198(8) 0.0323(13) 0.0167(9) 0.0064(10) 0.0035(6) 0.0053(10)
C8A 0.026(3) 0.017(4) 0.017(3) -0.002(2) -0.002(3) -0.001(3)
C9A 0.024(3) 0.028(5) 0.029(3) -0.006(3) -0.010(3) 0.004(3)
N1A 0.014(2) 0.047(4) 0.031(2) 0.003(2) 0.0036(18) 0.012(2)
Al1B 0.028(4) 0.019(5) 0.019(4) -0.006(4) 0.003(3) 0.001(4)
C8B 0.016(7) 0.021(7) 0.015(7) -0.005(6) 0.000(6) 0.002(6)
C9B 0.015(7) 0.020(7) 0.015(7) -0.003(6) 0.004(6) 0.003(6)
N1B 0.016(5) 0.029(5) 0.026(5) -0.001(5) 0.005(4) 0.005(5)
C10A 0.020(2) 0.031(4) 0.021(3) 0.001(3) 0.007(2) 0.008(3)
C11A 0.030(3) 0.033(4) 0.022(3) 0.002(3) 0.003(2) 0.001(3)
C12A 0.036(3) 0.027(4) 0.039(4) 0.007(3) 0.010(3) -0.002(3)
C13A 0.026(3) 0.053(5) 0.019(3) 0.002(3) 0.003(3) -0.008(4)
C14A 0.017(3) 0.055(5) 0.025(4) 0.000(3) 0.006(3) 0.006(4)
C15A 0.023(3) 0.030(4) 0.027(4) 0.001(3) 0.005(3) 0.003(3)
Si3A 0.0348(9) 0.0304(9) 0.0196(8) 0.0060(6) 0.0047(6) 0.0019(6)
C10B 0.048(7) 0.028(8) 0.023(7) 0.001(7) 0.002(6) 0.004(7)
C11B 0.042(10) 0.027(11) 0.020(10) 0.005(9) 0.003(8) 0.009(9)
C12B 0.041(11) 0.032(12) 0.017(12) 0.004(10) 0.000(10) 0.009(10)
C13B 0.041(12) 0.033(13) 0.018(12) 0.006(11) -0.002(11) 0.005(11)
C14B 0.044(11) 0.031(12) 0.020(12) 0.006(10) -0.001(10) -0.002(11)
C15B 0.045(10) 0.028(11) 0.021(10) 0.003(9) -0.002(9) 0.004(9)
Si3B 0.094(6) 0.024(4) 0.030(5) -0.007(4) 0.009(4) 0.003(3)
C17A 0.034(5) 0.037(5) 0.035(5) 0.002(4) -0.004(4) 0.015(4)
C18A 0.025(4) 0.051(5) 0.042(4) 0.015(4) 0.009(3) 0.015(4)
C19A 0.032(4) 0.041(4) 0.069(5) 0.006(3) 0.010(4) 0.017(4)
C20A 0.044(5) 0.038(5) 0.056(5) 0.014(4) -0.007(4) 0.010(4)
C21A 0.033(4) 0.046(5) 0.050(5) 0.006(4) 0.001(4) 0.028(4)
C22A 0.037(4) 0.046(5) 0.052(4) 0.008(4) 0.016(4) 0.016(4)
C23A 0.045(5) 0.054(5) 0.076(5) -0.002(4) 0.018(5) 0.018(5)
C24A 0.043(4) 0.049(5) 0.080(6) -0.002(4) 0.007(5) 0.012(5)
C25A 0.040(5) 0.057(6) 0.080(6) -0.003(5) -0.010(4) 0.009(5)
C17B 0.028(5) 0.037(5) 0.060(6) 0.002(4) 0.007(5) 0.010(5)
C18B 0.025(4) 0.058(5) 0.039(4) 0.009(4) 0.012(4) 0.001(4)
C19B 0.020(4) 0.048(5) 0.042(5) -0.006(4) 0.008(4) -0.006(4)
C20B 0.031(5) 0.040(5) 0.064(6) 0.005(4) -0.003(4) 0.006(5)
C21B 0.030(5) 0.057(6) 0.060(6) 0.002(5) 0.010(5) -0.004(5)
C22B 0.031(4) 0.059(5) 0.046(4) 0.001(4) 0.009(4) -0.001(4)
C23B 0.032(4) 0.052(5) 0.040(5) 0.002(4) 0.019(4) 0.004(5)
C24B 0.020(4) 0.044(5) 0.045(5) -0.006(4) 0.004(4) 0.002(4)
C25B 0.019(4) 0.053(5) 0.062(5) -0.001(4) 0.000(4) 0.024(5)
C26A 0.052(4) 0.048(5) 0.035(4) 0.005(4) 0.011(4) 0.001(4)
C27A 0.040(4) 0.060(5) 0.047(4) 0.009(4) 0.025(4) 0.002(4)
C28A 0.062(5) 0.052(5) 0.087(6) -0.001(4) 0.015(5) 0.026(5)
C29A 0.062(5) 0.055(5) 0.087(6) -0.025(4) 0.014(5) 0.002(6)
C30A 0.042(4) 0.064(5) 0.059(5) 0.000(4) -0.007(4) -0.024(4)
C31A 0.025(4) 0.060(5) 0.039(4) -0.009(4) -0.004(3) 0.000(4)
C32A 0.039(4) 0.049(4) 0.041(4) 0.000(4) 0.002(3) 0.009(4)
C33A 0.035(4) 0.026(4) 0.042(5) 0.004(4) 0.008(4) 0.003(4)
C34A 0.065(7) 0.071(7) 0.061(7) 0.003(6) 0.008(5) 0.022(6)
C35A 0.052(7) 0.061(9) 0.043(7) 0.008(7) 0.029(5) 0.002(7)
C36A 0.070(6) 0.068(6) 0.055(6) 0.013(5) 0.012(5) -0.016(6)
C37A 0.055(7) 0.055(6) 0.071(7) 0.017(5) 0.015(6) -0.002(6)
C38A 0.057(6) 0.047(7) 0.044(7) 0.013(6) 0.009(5) 0.009(6)
C39A 0.042(5) 0.049(6) 0.041(5) 0.006(5) -0.016(4) 0.013(5)
C40A 0.049(6) 0.039(5) 0.063(7) -0.007(5) -0.002(6) -0.006(5)
C41A 0.054(8) 0.057(8) 0.058(9) -0.025(5) 0.005(7) -0.001(7)
O1A 0.039(3) 0.041(3) 0.022(3) 0.000(2) 0.007(2) 0.002(2)
O2A 0.037(3) 0.044(3) 0.063(3) 0.010(3) 0.016(3) 0.015(3)
O3A 0.046(3) 0.060(4) 0.079(4) -0.008(3) 0.010(3) -0.030(3)
O4A 0.028(3) 0.063(4) 0.045(3) 0.002(3) -0.001(3) -0.004(3)
O5A 0.038(3) 0.046(4) 0.062(4) 0.005(3) -0.002(3) 0.018(4)
O6A 0.044(3) 0.082(5) 0.037(3) 0.011(3) 0.015(3) 0.000(3)
O7A 0.041(3) 0.036(3) 0.044(3) 0.002(2) 0.009(3) 0.001(2)
O8A 0.035(3) 0.037(4) 0.041(3) 0.002(3) -0.006(2) -0.001(3)
C26B 0.063(6) 0.055(6) 0.060(6) 0.005(5) -0.009(5) 0.002(6)
C27B 0.073(7) 0.068(7) 0.077(7) 0.004(6) -0.021(6) 0.002(6)
C28B 0.074(6) 0.064(6) 0.060(6) -0.015(5) 0.001(5) -0.009(6)
C29B 0.066(6) 0.058(6) 0.059(6) -0.025(5) -0.008(6) 0.011(6)
C30B 0.049(6) 0.055(6) 0.042(5) -0.005(5) 0.007(5) 0.009(5)
C31B 0.061(6) 0.063(7) 0.059(6) 0.000(6) 0.002(5) 0.006(6)
C32B 0.069(6) 0.069(6) 0.072(7) 0.009(5) 0.009(6) 0.003(6)
C33B 0.058(7) 0.057(7) 0.059(7) 0.010(6) 0.013(6) -0.002(6)
C34B 0.048(7) 0.035(7) 0.044(7) -0.007(6) 0.002(6) 0.015(6)
C35B 0.080(15) 0.077(15) 0.074(17) -0.012(9) 0.016(9) 0.007(9)
C36B 0.050(7) 0.050(8) 0.036(7) 0.002(6) 0.007(6) 0.007(6)
C37B 0.052(8) 0.054(9) 0.042(7) -0.003(8) -0.007(6) 0.010(7)
C38B 0.045(9) 0.032(9) 0.049(10) 0.002(7) -0.004(8) 0.013(7)
C39B 0.049(8) 0.049(8) 0.059(9) 0.027(6) -0.008(7) 0.005(7)
C40B 0.052(7) 0.055(8) 0.031(7) 0.011(7) 0.012(6) -0.004(6)
C41B 0.055(9) 0.057(11) 0.035(9) -0.007(8) 0.019(7) -0.001(8)
O1B 0.044(4) 0.051(5) 0.051(5) 0.003(4) 0.003(4) 0.001(4)
O2B 0.078(5) 0.060(5) 0.076(5) -0.004(4) -0.017(4) -0.008(4)
O3B 0.057(5) 0.057(5) 0.070(5) -0.006(4) -0.006(4) 0.028(4)
O4B 0.062(5) 0.074(5) 0.065(5) 0.015(4) 0.010(4) 0.015(5)
O5B 0.040(5) 0.058(6) 0.053(6) 0.001(5) 0.005(4) 0.016(5)
O6B 0.038(5) 0.043(5) 0.037(5) 0.002(4) -0.001(4) 0.009(4)
O7B 0.044(5) 0.036(5) 0.037(4) -0.006(4) 0.005(4) 0.003(4)
O8B 0.039(5) 0.058(6) 0.055(6) 0.011(4) -0.008(4) -0.011(5)
Si1 0.0229(6) 0.0253(6) 0.0254(6) -0.0023(5) 0.0049(5) -0.0011(5)
C1 0.038(3) 0.033(3) 0.046(3) -0.011(2) 0.009(2) -0.004(2)
C2 0.039(2) 0.030(2) 0.043(3) 0.003(2) 0.009(2) 0.005(2)
C3 0.036(2) 0.031(2) 0.030(2) 0.0008(19) 0.0106(19) 0.0096(19)
Si2 0.0165(6) 0.0360(7) 0.0253(6) 0.0019(5) 0.0017(5) 0.0067(5)
C4 0.025(2) 0.042(3) 0.046(3) 0.008(2) 0.005(2) 0.020(2)
C5 0.026(2) 0.069(3) 0.032(2) 0.009(2) -0.0037(19) 0.000(2)
C6 0.025(2) 0.031(2) 0.040(2) 0.0035(18) 0.0084(19) 0.006(2)
C7 0.0167(18) 0.025(2) 0.0165(19) -0.0027(16) 0.0011(15) 0.0024(16)
C16 0.0201(19) 0.048(2) 0.045(2) 0.0053(18) 0.0047(18) 0.020(2)
K1 0.0160(5) 0.0480(6) 0.0391(6) 0.0009(4) 0.0069(4) -0.0015(5)

loop_
_atom_type_symbol
_atom_type_description
_atom_type_scat_dispersion_real
_atom_type_scat_dispersion_imag
_atom_type_scat_source
C C 0.0033 0.0016 'International Tables Vol C Tables 4.2.6.8 and 6.1.1.4'
H H 0.0000 0.0000 'International Tables Vol C Tables 4.2.6.8 and 6.1.1.4'
Al Al 0.0645 0.0514 'International Tables Vol C Tables 4.2.6.8 and 6.1.1.4'
K K 0.2009 0.2494 'International Tables Vol C Tables 4.2.6.8 and 6.1.1.4'
N N 0.0061 0.0033 'International Tables Vol C Tables 4.2.6.8 and 6.1.1.4'
O O 0.0106 0.0060 'International Tables Vol C Tables 4.2.6.8 and 6.1.1.4'
Si Si 0.0817 0.0704 'International Tables Vol C Tables 4.2.6.8 and 6.1.1.4'

loop_
_geom_angle_atom_site_label_1
_geom_angle_atom_site_label_2
_geom_angle_atom_site_label_3
_geom_angle_site_symmetry_1
_geom_angle_site_symmetry_3
_geom_angle
_geom_angle_publ_flag
N1A Al1A C7 . . 91.1(2) ?
N1A Al1A Si3A . . 112.1(2) ?
C7 Al1A Si3A . . 120.14(14) ?
N1A Al1A H1AL . . 119.0(15) ?
C7 Al1A H1AL . . 114.8(16) ?
Si3A Al1A H1AL . . 100.9(16) ?
C9A C8A C7 . . 119.8(5) ?
C9A C8A H8A . . 120.1 ?
C7 C8A H8A . . 120.1 ?
C8A C9A N1A . . 120.9(5) ?
C8A C9A H9A . . 119.5 ?
N1A C9A H9A . . 119.5 ?
C9A N1A C16 . . 118.2(5) ?
C9A N1A Al1A . . 108.2(4) ?
C16 N1A Al1A . . 132.6(4) ?
N1B Al1B C7 . . 95.8(10) ?
N1B Al1B Si3B . . 121.0(9) ?
C7 Al1B Si3B . . 110.7(5) ?
N1B Al1B H2AL . . 106.(6) ?
C7 Al1B H2AL . . 123.(6) ?
Si3B Al1B H2AL . . 102.(2) ?
C9B C8B C7 . . 118.(2) ?
C9B C8B H8B . . 121.1 ?
C7 C8B H8B . . 121.1 ?
C8B C9B N1B . . 122.(2) ?
C8B C9B H9B . . 119.1 ?
N1B C9B H9B . . 119.1 ?
C9B N1B C16 . . 126.(3) ?
C9B N1B Al1B . . 105.3(16) ?
C16 N1B Al1B . . 125.8(15) ?
C11A C10A C15A . . 117.7(5) ?
C11A C10A Si3A . . 122.6(5) ?
C15A C10A Si3A . . 119.6(5) ?
C10A C11A C12A . . 121.5(5) ?
C10A C11A H11A . . 119.2 ?
C12A C11A H11A . . 119.2 ?
C11A C12A C13A . . 119.9(6) ?
C11A C12A H12A . . 120.0 ?
C13A C12A H12A . . 120.0 ?
C14A C13A C12A . . 119.1(7) ?
C14A C13A H13A . . 120.4 ?
C12A C13A H13A . . 120.4 ?
C13A C14A C15A . . 120.4(7) ?
C13A C14A H14A . . 119.8 ?
C15A C14A H14A . . 119.8 ?
C14A C15A C10A . . 121.3(6) ?
C14A C15A H15A . . 119.4 ?
C10A C15A H15A . . 119.4 ?
C10A Si3A Al1A . . 115.2(2) ?
C10A Si3A H1SI . . 103.0(12) ?
Al1A Si3A H1SI . . 118.1(12) ?
C10A Si3A H2SI . . 101.8(12) ?
Al1A Si3A H2SI . . 114.8(12) ?
H1SI Si3A H2SI . . 102.(2) ?
C11B C10B C15B . . 118.(2) ?
C11B C10B Si3B . . 121.9(19) ?
C15B C10B Si3B . . 119.3(18) ?
C10B C11B C12B . . 121.(2) ?
C10B C11B H11B . . 119.3 ?
C12B C11B H11B . . 119.3 ?
C11B C12B C13B . . 119.(2) ?
C11B C12B H12B . . 120.3 ?
C13B C12B H12B . . 120.3 ?
C14B C13B C12B . . 120.(3) ?
C14B C13B H13B . . 120.0 ?
C12B C13B H13B . . 120.0 ?
C13B C14B C15B . . 119.(3) ?
C13B C14B H14B . . 120.4 ?
C15B C14B H14B . . 120.4 ?
C10B C15B C14B . . 122.(2) ?
C10B C15B H15B . . 119.2 ?
C14B C15B H15B . . 119.2 ?
C10B Si3B Al1B . . 115.0(9) ?
C10B Si3B H3SI . . 102.4(18) ?
Al1B Si3B H3SI . . 118.6(19) ?
C10B Si3B H4SI . . 102.3(18) ?
Al1B Si3B H4SI . . 118.6(19) ?
H3SI Si3B H4SI . . 97.(5) ?
C20A C17A C16 . . 110.9(8) ?
C20A C17A H17A . . 109.5 ?
C16 C17A H17A . . 109.5 ?
C20A C17A H17B . . 109.5 ?
C16 C17A H17B . . 109.5 ?
H17A C17A H17B . . 108.1 ?
C22A C18A C16 . . 110.9(6) ?
C22A C18A H18A . . 109.5 ?
C16 C18A H18A . . 109.5 ?
C22A C18A H18B . . 109.5 ?
C16 C18A H18B . . 109.5 ?
H18A C18A H18B . . 108.0 ?
C16 C19A C24A . . 115.2(7) ?
C16 C19A H19A . . 108.5 ?
C24A C19A H19A . . 108.5 ?
C16 C19A H19B . . 108.5 ?
C24A C19A H19B . . 108.5 ?
H19A C19A H19B . . 107.5 ?
C25A C20A C21A . . 109.3(9) ?
C25A C20A C17A . . 109.4(9) ?
C21A C20A C17A . . 107.8(8) ?
C25A C20A H20A . . 110.1 ?
C21A C20A H20A . . 110.1 ?
C17A C20A H20A . . 110.1 ?
C20A C21A C22A . . 111.8(8) ?
C20A C21A H21A . . 109.3 ?
C22A C21A H21A . . 109.3 ?
C20A C21A H21B . . 109.3 ?
C22A C21A H21B . . 109.3 ?
H21A C21A H21B . . 107.9 ?
C23A C22A C21A . . 110.7(8) ?
C23A C22A C18A . . 106.3(9) ?
C21A C22A C18A . . 106.9(7) ?
C23A C22A H22A . . 110.9 ?
C21A C22A H22A . . 110.9 ?
C18A C22A H22A . . 110.9 ?
C22A C23A C24A . . 112.3(8) ?
C22A C23A H23A . . 109.2 ?
C24A C23A H23A . . 109.2 ?
C22A C23A H23B . . 109.2 ?
C24A C23A H23B . . 109.2 ?
H23A C23A H23B . . 107.9 ?
C25A C24A C23A . . 112.6(9) ?
C25A C24A C19A . . 105.3(10) ?
C23A C24A C19A . . 106.4(9) ?
C25A C24A H24A . . 110.8 ?
C23A C24A H24A . . 110.8 ?
C19A C24A H24A . . 110.8 ?
C24A C25A C20A . . 112.3(9) ?
C24A C25A H25A . . 109.1 ?
C20A C25A H25A . . 109.1 ?
C24A C25A H25B . . 109.1 ?
C20A C25A H25B . . 109.1 ?
H25A C25A H25B . . 107.9 ?
C16 C17B C20B . . 113.3(10) ?
C16 C17B H17C . . 108.9 ?
C20B C17B H17C . . 108.9 ?
C16 C17B H17D . . 108.9 ?
C20B C17B H17D . . 108.9 ?
H17C C17B H17D . . 107.7 ?
C16 C18B C22B . . 111.4(7) ?
C16 C18B H18C . . 109.3 ?
C22B C18B H18C . . 109.3 ?
C16 C18B H18D . . 109.3 ?
C22B C18B H18D . . 109.3 ?
H18C C18B H18D . . 108.0 ?
C24B C19B C16 . . 106.7(6) ?
C24B C19B H19C . . 110.4 ?
C16 C19B H19C . . 110.4 ?
C24B C19B H19D . . 110.4 ?
C16 C19B H19D . . 110.4 ?
H19C C19B H19D . . 108.6 ?
C25B C20B C21B . . 111.7(10) ?
C25B C20B C17B . . 107.9(10) ?
C21B C20B C17B . . 107.5(9) ?
C25B C20B H20B . . 109.9 ?
C21B C20B H20B . . 109.9 ?
C17B C20B H20B . . 109.9 ?
C22B C21B C20B . . 109.0(9) ?
C22B C21B H21C . . 109.9 ?
C20B C21B H21C . . 109.9 ?
C22B C21B H21D . . 109.9 ?
C20B C21B H21D . . 109.9 ?
H21C C21B H21D . . 108.3 ?
C21B C22B C23B . . 110.6(9) ?
C21B C22B C18B . . 110.5(10) ?
C23B C22B C18B . . 106.1(9) ?
C21B C22B H22B . . 109.9 ?
C23B C22B H22B . . 109.9 ?
C18B C22B H22B . . 109.9 ?
C24B C23B C22B . . 111.4(9) ?
C24B C23B H23C . . 109.3 ?
C22B C23B H23C . . 109.3 ?
C24B C23B H23D . . 109.3 ?
C22B C23B H23D . . 109.3 ?
H23C C23B H23D . . 108.0 ?
C23B C24B C19B . . 110.9(9) ?
C23B C24B C25B . . 108.7(9) ?
C19B C24B C25B . . 108.2(8) ?
C23B C24B H24B . . 109.7 ?
C19B C24B H24B . . 109.7 ?
C25B C24B H24B . . 109.7 ?
C20B C25B C24B . . 109.8(9) ?
C20B C25B H25C . . 109.7 ?
C24B C25B H25C . . 109.7 ?
C20B C25B H25D . . 109.7 ?
C24B C25B H25D . . 109.7 ?
H25C C25B H25D . . 108.2 ?
O1A C26A C27A . . 110.2(7) ?
O1A C26A H26A . . 113.(3) ?
C27A C26A H26A . . 100.(3) ?
O1A C26A H26B . . 104.(3) ?
C27A C26A H26B . . 113.(3) ?
H26A C26A H26B . . 115.(4) ?
O2A C27A C26A . . 107.3(8) ?
O2A C27A H27A . . 110.3 ?
C26A C27A H27A . . 110.3 ?
O2A C27A H27B . . 110.3 ?
C26A C27A H27B . . 110.3 ?
H27A C27A H27B . . 108.5 ?
C29A C28A O2A . . 117.5(10) ?
C29A C28A H28A . . 107.9 ?
O2A C28A H28A . . 107.9 ?
C29A C28A H28B . . 107.9 ?
O2A C28A H28B . . 107.9 ?
H28A C28A H28B . . 107.2 ?
C28A C29A O3A . . 114.7(13) ?
C28A C29A H29A . . 108.6 ?
O3A C29A H29A . . 108.6 ?
C28A C29A H29B . . 108.6 ?
O3A C29A H29B . . 108.6 ?
H29A C29A H29B . . 107.6 ?
O3A C30A C31A . . 109.8(8) ?
O3A C30A K1 . . 47.3(4) ?
C31A C30A K1 . . 84.7(6) ?
O3A C30A H30A . . 109.7 ?
C31A C30A H30A . . 109.7 ?
K1 C30A H30A . . 82.3 ?
O3A C30A H30B . . 109.7 ?
C31A C30A H30B . . 109.7 ?
K1 C30A H30B . . 156.9 ?
H30A C30A H30B . . 108.2 ?
C30A C31A O4A . . 108.6(9) ?
C30A C31A H31A . . 110.0 ?
O4A C31A H31A . . 110.0 ?
C30A C31A H31B . . 110.0 ?
O4A C31A H31B . . 110.0 ?
H31A C31A H31B . . 108.3 ?
O4A C32A C33A . . 114.7(8) ?
O4A C32A H32A . . 108.6 ?
C33A C32A H32A . . 108.6 ?
O4A C32A H32B . . 108.6 ?
C33A C32A H32B . . 108.6 ?
H32A C32A H32B . . 107.6 ?
O1A C33A C32A . . 110.2(11) ?
O1A C33A H33A . . 109.6 ?
C32A C33A H33A . . 109.6 ?
O1A C33A H33B . . 109.6 ?
C32A C33A H33B . . 109.6 ?
H33A C33A H33B . . 108.1 ?
O5A C34A C35A . . 113.3(11) ?
O5A C34A K1 . . 48.7(6) ?
C35A C34A K1 . . 82.4(9) ?
O5A C34A H34A . . 108.9 ?
C35A C34A H34A . . 108.9 ?
K1 C34A H34A . . 85.7 ?
O5A C34A H34B . . 108.9 ?
C35A C34A H34B . . 108.9 ?
K1 C34A H34B . . 157.5 ?
H34A C34A H34B . . 107.7 ?
O6A C35A C34A . . 102.8(13) ?
O6A C35A H35A . . 111.2 ?
C34A C35A H35A . . 111.2 ?
O6A C35A H35B . . 111.2 ?
C34A C35A H35B . . 111.2 ?
H35A C35A H35B . . 109.1 ?
O6A C36A C37A . . 112.0(8) ?
O6A C36A K1 . . 48.5(4) ?
C37A C36A K1 . . 83.2(7) ?
O6A C36A H36A . . 109.2 ?
C37A C36A H36A . . 109.2 ?
K1 C36A H36A . . 84.1 ?
O6A C36A H36B . . 109.2 ?
C37A C36A H36B . . 109.2 ?
K1 C36A H36B . . 157.7 ?
H36A C36A H36B . . 107.9 ?
O7A C37A C36A . . 108.7(10) ?
O7A C37A H37A . . 109.9 ?
C36A C37A H37A . . 109.9 ?
O7A C37A H37B . . 109.9 ?
C36A C37A H37B . . 109.9 ?
H37A C37A H37B . . 108.3 ?
O7A C38A C39A . . 112.9(12) ?
O7A C38A K1 . . 48.6(6) ?
C39A C38A K1 . . 83.7(8) ?
O7A C38A H38A . . 109.0 ?
C39A C38A H38A . . 109.0 ?
K1 C38A H38A . . 84.2 ?
O7A C38A H38B . . 109.0 ?
C39A C38A H38B . . 109.0 ?
K1 C38A H38B . . 157.6 ?
H38A C38A H38B . . 107.8 ?
O8A C39A C38A . . 106.1(11) ?
O8A C39A H39A . . 110.5 ?
C38A C39A H39A . . 110.5 ?
O8A C39A H39B . . 110.5 ?
C38A C39A H39B . . 110.5 ?
H39A C39A H39B . . 108.7 ?
C41A C40A O8A . . 117.5(13) ?
C41A C40A K1 . . 85.1(11) ?
O8A C40A K1 . . 47.6(4) ?
C41A C40A H40A . . 107.9 ?
O8A C40A H40A . . 107.9 ?
K1 C40A H40A . . 155.2 ?
C41A C40A H40B . . 107.9 ?
O8A C40A H40B . . 107.9 ?
K1 C40A H40B . . 87.8 ?
H40A C40A H40B . . 107.2 ?
O5A C41A C40A . . 111.8(19) ?
O5A C41A H41A . . 109.3 ?
C40A C41A H41A . . 109.3 ?
O5A C41A H41B . . 109.3 ?
C40A C41A H41B . . 109.3 ?
H41A C41A H41B . . 107.9 ?
C33A O1A C26A . . 115.2(8) ?
C33A O1A K1 . . 118.5(7) ?
C26A O1A K1 . . 110.1(5) ?
C28A O2A C27A . . 113.4(8) ?
C28A O2A K1 . . 109.1(6) ?
C27A O2A K1 . . 118.9(5) ?
C30A O3A C29A . . 121.1(8) ?
C30A O3A K1 . . 109.8(6) ?
C29A O3A K1 . . 115.9(6) ?
C32A O4A C31A . . 113.5(7) ?
C32A O4A K1 . . 108.9(5) ?
C31A O4A K1 . . 113.2(5) ?
C34A O5A C41A . . 118.6(14) ?
C34A O5A K1 . . 108.4(8) ?
C41A O5A K1 . . 118.2(12) ?
C35A O6A C36A . . 108.9(10) ?
C35A O6A K1 . . 121.1(9) ?
C36A O6A K1 . . 108.3(6) ?
C37A O7A C38A . . 115.1(9) ?
C37A O7A K1 . . 118.6(6) ?
C38A O7A K1 . . 108.4(7) ?
C39A O8A C40A . . 113.0(8) ?
C39A O8A K1 . . 118.2(5) ?
C40A O8A K1 . . 109.2(5) ?
C27B C26B O1B . . 125.7(19) ?
C27B C26B K1 . . 89.7(16) ?
O1B C26B K1 . . 47.3(7) ?
C27B C26B H26C . . 105.9 ?
O1B C26B H26C . . 105.9 ?
K1 C26B H26C . . 90.9 ?
C27B C26B H26D . . 105.9 ?
O1B C26B H26D . . 105.9 ?
K1 C26B H26D . . 152.2 ?
H26C C26B H26D . . 106.2 ?
C26B C27B O2B . . 112.(2) ?
C26B C27B H27C . . 109.1 ?
O2B C27B H27C . . 109.1 ?
C26B C27B H27D . . 109.1 ?
O2B C27B H27D . . 109.1 ?
H27C C27B H27D . . 107.8 ?
C29B C28B O2B . . 111.5(15) ?
C29B C28B K1 . . 84.9(13) ?
O2B C28B K1 . . 48.4(8) ?
C29B C28B H28C . . 109.3 ?
O2B C28B H28C . . 109.3 ?
K1 C28B H28C . . 82.0 ?
C29B C28B H28D . . 109.3 ?
O2B C28B H28D . . 109.3 ?
K1 C28B H28D . . 157.7 ?
H28C C28B H28D . . 108.0 ?
C28B C29B O3B . . 99.2(19) ?
C28B C29B K1 . . 71.8(13) ?
O3B C29B K1 . . 42.6(8) ?
C28B C29B H29C . . 111.9 ?
O3B C29B H29C . . 111.9 ?
K1 C29B H29C . . 92.5 ?
C28B C29B H29D . . 111.9 ?
O3B C29B H29D . . 111.9 ?
K1 C29B H29D . . 152.8 ?
H29C C29B H29D . . 109.6 ?
C31B C30B O3B . . 109.6(15) ?
C31B C30B K1 . . 78.0(13) ?
O3B C30B K1 . . 48.1(7) ?
C31B C30B H30C . . 109.7 ?
O3B C30B H30C . . 109.7 ?
K1 C30B H30C . . 88.3 ?
C31B C30B H30D . . 109.7 ?
O3B C30B H30D . . 109.7 ?
K1 C30B H30D . . 156.9 ?
H30C C30B H30D . . 108.2 ?
O4B C31B C30B . . 116.(2) ?
O4B C31B K1 . . 44.7(10) ?
C30B C31B K1 . . 79.0(13) ?
O4B C31B H31C . . 108.4 ?
C30B C31B H31C . . 108.4 ?
K1 C31B H31C . . 148.3 ?
O4B C31B H31D . . 108.4 ?
C30B C31B H31D . . 108.4 ?
K1 C31B H31D . . 98.7 ?
H31C C31B H31D . . 107.4 ?
O4B C32B C33B . . 113.2(18) ?
O4B C32B K1 . . 51.7(8) ?
C33B C32B K1 . . 88.1(15) ?
O4B C32B H32C . . 108.9 ?
C33B C32B H32C . . 108.9 ?
K1 C32B H32C . . 159.2 ?
O4B C32B H32D . . 108.9 ?
C33B C32B H32D . . 108.9 ?
K1 C32B H32D . . 76.4 ?
H32C C32B H32D . . 107.8 ?
O1B C33B C32B . . 101.(2) ?
O1B C33B H33C . . 111.5 ?
C32B C33B H33C . . 111.5 ?
O1B C33B H33D . . 111.5 ?
C32B C33B H33D . . 111.5 ?
H33C C33B H33D . . 109.3 ?
O5B C34B C35B . . 105.(2) ?
O5B C34B H34C . . 110.7 ?
C35B C34B H34C . . 110.7 ?
O5B C34B H34D . . 110.7 ?
C35B C34B H34D . . 110.7 ?
H34C C34B H34D . . 108.8 ?
C34B C35B O6B . . 105.(3) ?
C34B C35B H35C . . 110.7 ?
O6B C35B H35C . . 110.7 ?
C34B C35B H35D . . 110.7 ?
O6B C35B H35D . . 110.7 ?
H35C C35B H35D . . 108.8 ?
O6B C36B C37B . . 111.8(13) ?
O6B C36B H36C . . 109.3 ?
C37B C36B H36C . . 109.3 ?
O6B C36B H36D . . 109.3 ?
C37B C36B H36D . . 109.3 ?
H36C C36B H36D . . 107.9 ?
O7B C37B C36B . . 107.1(16) ?
O7B C37B H37C . . 110.3 ?
C36B C37B H37C . . 110.3 ?
O7B C37B H37D . . 110.3 ?
C36B C37B H37D . . 110.3 ?
H37C C37B H37D . . 108.5 ?
O7B C38B C39B . . 113.7(18) ?
O7B C38B H38C . . 108.8 ?
C39B C38B H38C . . 108.8 ?
O7B C38B H38D . . 108.8 ?
C39B C38B H38D . . 108.8 ?
H38C C38B H38D . . 107.7 ?
O8B C39B C38B . . 108.1(15) ?
O8B C39B H39C . . 110.1 ?
C38B C39B H39C . . 110.1 ?
O8B C39B H39D . . 110.1 ?
C38B C39B H39D . . 110.1 ?
H39C C39B H39D . . 108.4 ?
O8B C40B C41B . . 112.3(15) ?
O8B C40B K1 . . 49.0(6) ?
C41B C40B K1 . . 80.9(13) ?
O8B C40B H40C . . 109.1 ?
C41B C40B H40C . . 109.1 ?
K1 C40B H40C . . 157.8 ?
O8B C40B H40D . . 109.1 ?
C41B C40B H40D . . 109.1 ?
K1 C40B H40D . . 86.2 ?
H40C C40B H40D . . 107.9 ?
O5B C41B C40B . . 102.(2) ?
O5B C41B H41C . . 111.4 ?
C40B C41B H41C . . 111.4 ?
O5B C41B H41D . . 111.4 ?
C40B C41B H41D . . 111.4 ?
H41C C41B H41D . . 109.2 ?
C26B O1B C33B . . 111.3(16) ?
C26B O1B K1 . . 110.3(10) ?
C33B O1B K1 . . 117.2(12) ?
C27B O2B C28B . . 119.6(14) ?
C27B O2B K1 . . 113.6(11) ?
C28B O2B K1 . . 107.2(10) ?
C29B O3B C30B . . 108.0(13) ?
C29B O3B K1 . . 114.9(10) ?
C30B O3B K1 . . 107.2(8) ?
C31B O4B C32B . . 120.6(15) ?
C31B O4B K1 . . 115.8(12) ?
C32B O4B K1 . . 103.8(10) ?
C41B O5B C34B . . 104.7(16) ?
C41B O5B K1 . . 127.0(16) ?
C34B O5B K1 . . 111.6(11) ?
C36B O6B C35B . . 113.(2) ?
C36B O6B K1 . . 109.5(8) ?
C35B O6B K1 . . 112.0(19) ?
C37B O7B C38B . . 113.9(15) ?
C37B O7B K1 . . 118.7(9) ?
C38B O7B K1 . . 109.5(10) ?
C39B O8B C40B . . 114.4(12) ?
C39B O8B K1 . . 120.0(8) ?
C40B O8B K1 . . 107.9(8) ?
C7 Si1 C1 . . 113.13(17) ?
C7 Si1 C2 . . 111.99(17) ?
C1 Si1 C2 . . 106.79(19) ?
C7 Si1 C3 . . 112.24(16) ?
C1 Si1 C3 . . 107.14(18) ?
C2 Si1 C3 . . 105.02(17) ?
Si1 C1 H1A . . 109.5 ?
Si1 C1 H1B . . 109.5 ?
H1A C1 H1B . . 109.5 ?
Si1 C1 H1C . . 109.5 ?
H1A C1 H1C . . 109.5 ?
H1B C1 H1C . . 109.5 ?
Si1 C2 H2A . . 109.5 ?
Si1 C2 H2B . . 109.5 ?
H2A C2 H2B . . 109.5 ?
Si1 C2 H2C . . 109.5 ?
H2A C2 H2C . . 109.5 ?
H2B C2 H2C . . 109.5 ?
Si1 C3 H3A . . 109.5 ?
Si1 C3 H3B . . 109.5 ?
H3A C3 H3B . . 109.5 ?
Si1 C3 H3C . . 109.5 ?
H3A C3 H3C . . 109.5 ?
H3B C3 H3C . . 109.5 ?
C7 Si2 C4 . . 110.65(17) ?
C7 Si2 C6 . . 113.95(16) ?
C4 Si2 C6 . . 105.57(17) ?
C7 Si2 C5 . . 111.46(17) ?
C4 Si2 C5 . . 108.61(19) ?
C6 Si2 C5 . . 106.28(18) ?
Si2 C4 H4A . . 109.5 ?
Si2 C4 H4B . . 109.5 ?
H4A C4 H4B . . 109.5 ?
Si2 C4 H4C . . 109.5 ?
H4A C4 H4C . . 109.5 ?
H4B C4 H4C . . 109.5 ?
Si2 C5 H5A . . 109.5 ?
Si2 C5 H5B . . 109.5 ?
H5A C5 H5B . . 109.5 ?
Si2 C5 H5C . . 109.5 ?
H5A C5 H5C . . 109.5 ?
H5B C5 H5C . . 109.5 ?
Si2 C6 H6A . . 109.5 ?
Si2 C6 H6B . . 109.5 ?
H6A C6 H6B . . 109.5 ?
Si2 C6 H6C . . 109.5 ?
H6A C6 H6C . . 109.5 ?
H6B C6 H6C . . 109.5 ?
C8A C7 Si1 . . 105.9(6) ?
C8B C7 Si1 . . 106.(3) ?
C8A C7 Si2 . . 111.9(6) ?
C8B C7 Si2 . . 109.(3) ?
Si1 C7 Si2 . . 115.57(18) ?
C8B C7 Al1B . . 92.2(14) ?
Si1 C7 Al1B . . 126.9(3) ?
Si2 C7 Al1B . . 103.9(3) ?
C8A C7 Al1A . . 99.4(3) ?
Si1 C7 Al1A . . 107.96(18) ?
Si2 C7 Al1A . . 114.52(18) ?
C18B C16 C17B . . 116.8(7) ?
C19A C16 C17A . . 113.3(6) ?
C19A C16 C18A . . 105.8(6) ?
C17A C16 C18A . . 101.9(6) ?
C18B C16 C19B . . 104.7(6) ?
C17B C16 C19B . . 103.8(7) ?
O1B K1 O3B . . 94.8(3) ?
O3A K1 O8A . . 148.13(19) ?
O1B K1 O2B . . 62.7(3) ?
O3B K1 O2B . . 63.4(3) ?
O1B K1 O4B . . 63.9(3) ?
O3B K1 O4B . . 62.6(3) ?
O2B K1 O4B . . 96.2(3) ?
O3A K1 O7A . . 101.80(17) ?
O8A K1 O7A . . 62.41(16) ?
O1B K1 O5B . . 91.9(3) ?
O3B K1 O5B . . 155.4(3) ?
O2B K1 O5B . . 99.5(3) ?
O4B K1 O5B . . 140.5(3) ?
O3A K1 O6A . . 103.02(18) ?
O8A K1 O6A . . 93.60(16) ?
O7A K1 O6A . . 61.99(17) ?
O3A K1 O5A . . 149.6(2) ?
O8A K1 O5A . . 62.25(17) ?
O7A K1 O5A . . 94.08(16) ?
O6A K1 O5A . . 62.11(19) ?
O3A K1 O2A . . 61.60(19) ?
O8A K1 O2A . . 92.17(16) ?
O7A K1 O2A . . 98.99(16) ?
O6A K1 O2A . . 154.07(19) ?
O5A K1 O2A . . 141.25(19) ?
O3A K1 O1A . . 92.12(16) ?
O8A K1 O1A . . 89.96(16) ?
O7A K1 O1A . . 146.46(15) ?
O6A K1 O1A . . 143.99(17) ?
O5A K1 O1A . . 88.55(17) ?
O2A K1 O1A . . 61.18(17) ?

loop_
_geom_bond_atom_site_label_1
_geom_bond_atom_site_label_2
_geom_bond_site_symmetry_2
_geom_bond_distance
_geom_bond_publ_flag
Al1A N1A . 1.888(4) ?
Al1A C7 . 2.066(4) ?
Al1A Si3A . 2.546(3) ?
Al1A H1AL . 1.56(4) ?
C8A C9A . 1.353(6) ?
C8A C7 . 1.514(9) ?
C8A H8A . 0.95 ?
C9A N1A . 1.394(6) ?
C9A H9A . 0.95 ?
N1A C16 . 1.483(5) ?
Al1B N1B . 1.896(17) ?
Al1B C7 . 2.040(11) ?
Al1B Si3B . 2.506(13) ?
Al1B H2AL . 1.57(4) ?
C8B C9B . 1.357(18) ?
C8B C7 . 1.71(5) ?
C8B H8B . 0.95 ?
C9B N1B . 1.400(17) ?
C9B H9B . 0.95 ?
N1B C16 . 1.506(17) ?
C10A C11A . 1.387(6) ?
C10A C15A . 1.413(7) ?
C10A Si3A . 1.936(6) ?
C11A C12A . 1.406(7) ?
C11A H11A . 0.95 ?
C12A C13A . 1.408(8) ?
C12A H12A . 0.95 ?
C13A C14A . 1.387(7) ?
C13A H13A . 0.95 ?
C14A C15A . 1.399(8) ?
C14A H14A . 0.95 ?
C15A H15A . 0.95 ?
Si3A H1SI . 1.42(3) ?
Si3A H2SI . 1.45(3) ?
C10B C11B . 1.376(18) ?
C10B C15B . 1.406(18) ?
C10B Si3B . 1.940(17) ?
C11B C12B . 1.40(2) ?
C11B H11B . 0.95 ?
C12B C13B . 1.41(2) ?
C12B H12B . 0.95 ?
C13B C14B . 1.392(18) ?
C13B H13B . 0.95 ?
C14B C15B . 1.40(2) ?
C14B H14B . 0.95 ?
C15B H15B . 0.95 ?
Si3B H3SI . 1.43(3) ?
Si3B H4SI . 1.44(3) ?
C17A C20A . 1.565(11) ?
C17A C16 . 1.574(13) ?
C17A H17A . 0.99 ?
C17A H17B . 0.99 ?
C18A C22A . 1.583(9) ?
C18A C16 . 1.690(9) ?
C18A H18A . 0.99 ?
C18A H18B . 0.99 ?
C19A C16 . 1.416(9) ?
C19A C24A . 1.606(11) ?
C19A H19A . 0.99 ?
C19A H19B . 0.99 ?
C20A C25A . 1.529(11) ?
C20A C21A . 1.538(11) ?
C20A H20A . 1.0 ?
C21A C22A . 1.563(11) ?
C21A H21A . 0.99 ?
C21A H21B . 0.99 ?
C22A C23A . 1.518(12) ?
C22A H22A . 1.0 ?
C23A C24A . 1.521(13) ?
C23A H23A . 0.99 ?
C23A H23B . 0.99 ?
C24A C25A . 1.514(12) ?
C24A H24A . 1.0 ?
C25A H25A . 0.99 ?
C25A H25B . 0.99 ?
C17B C16 . 1.447(15) ?
C17B C20B . 1.565(11) ?
C17B H17C . 0.99 ?
C17B H17D . 0.99 ?
C18B C16 . 1.445(9) ?
C18B C22B . 1.572(11) ?
C18B H18C . 0.99 ?
C18B H18D . 0.99 ?
C19B C24B . 1.560(10) ?
C19B C16 . 1.711(10) ?
C19B H19C . 0.99 ?
C19B H19D . 0.99 ?
C20B C25B . 1.528(12) ?
C20B C21B . 1.523(12) ?
C20B H20B . 1.0 ?
C21B C22B . 1.528(13) ?
C21B H21C . 0.99 ?
C21B H21D . 0.99 ?
C22B C23B . 1.527(13) ?
C22B H22B . 1.0 ?
C23B C24B . 1.513(12) ?
C23B H23C . 0.99 ?
C23B H23D . 0.99 ?
C24B C25B . 1.551(12) ?
C24B H24B . 1.0 ?
C25B H25C . 0.99 ?
C25B H25D . 0.99 ?
C26A O1A . 1.468(10) ?
C26A C27A . 1.521(14) ?
C26A H26A . 1.19(6) ?
C26A H26B . 1.20(6) ?
C27A O2A . 1.477(10) ?
C27A H27A . 0.99 ?
C27A H27B . 0.99 ?
C28A C29A . 1.297(14) ?
C28A O2A . 1.464(11) ?
C28A H28A . 0.99 ?
C28A H28B . 0.99 ?
C29A O3A . 1.486(15) ?
C29A H29A . 0.99 ?
C29A H29B . 0.99 ?
C30A O3A . 1.461(11) ?
C30A C31A . 1.458(15) ?
C30A K1 . 3.529(9) ?
C30A H30A . 0.99 ?
C30A H30B . 0.99 ?
C31A O4A . 1.509(12) ?
C31A H31A . 0.99 ?
C31A H31B . 0.99 ?
C32A O4A . 1.444(10) ?
C32A C33A . 1.495(16) ?
C32A H32A . 0.99 ?
C32A H32B . 0.99 ?
C33A O1A . 1.380(16) ?
C33A H33A . 0.99 ?
C33A H33B . 0.99 ?
C34A O5A . 1.439(13) ?
C34A C35A . 1.63(2) ?
C34A K1 . 3.518(12) ?
C34A H34A . 0.99 ?
C34A H34B . 0.99 ?
C35A O6A . 1.365(19) ?
C35A H35A . 0.99 ?
C35A H35B . 0.99 ?
C36A O6A . 1.464(11) ?
C36A C37A . 1.495(14) ?
C36A K1 . 3.524(10) ?
C36A H36A . 0.99 ?
C36A H36B . 0.99 ?
C37A O7A . 1.423(12) ?
C37A H37A . 0.99 ?
C37A H37B . 0.99 ?
C38A O7A . 1.438(15) ?
C38A C39A . 1.514(19) ?
C38A K1 . 3.493(17) ?
C38A H38A . 0.99 ?
C38A H38B . 0.99 ?
C39A O8A . 1.434(12) ?
C39A H39A . 0.99 ?
C39A H39B . 0.99 ?
C40A C41A . 1.44(3) ?
C40A O8A . 1.465(11) ?
C40A K1 . 3.513(11) ?
C40A H40A . 0.99 ?
C40A H40B . 0.99 ?
C41A O5A . 1.42(3) ?
C41A H41A . 0.99 ?
C41A H41B . 0.99 ?
O1A K1 . 2.797(5) ?
O2A K1 . 2.795(6) ?
O3A K1 . 2.757(6) ?
O4A K1 . 2.825(6) ?
O5A K1 . 2.787(7) ?
O6A K1 . 2.779(6) ?
O7A K1 . 2.761(5) ?
O8A K1 . 2.747(5) ?
C26B C27B . 1.23(3) ?
C26B O1B . 1.403(18) ?
C26B K1 . 3.460(16) ?
C26B H26C . 0.99 ?
C26B H26D . 0.99 ?
C27B O2B . 1.57(3) ?
C27B H27C . 0.99 ?
C27B H27D . 0.99 ?
C28B C29B . 1.46(2) ?
C28B O2B . 1.513(19) ?
C28B K1 . 3.501(17) ?
C28B H28C . 0.99 ?
C28B H28D . 0.99 ?
C29B O3B . 1.55(2) ?
C29B K1 . 3.67(3) ?
C29B H29C . 0.99 ?
C29B H29D . 0.99 ?
C30B C31B . 1.40(2) ?
C30B O3B . 1.541(17) ?
C30B K1 . 3.515(17) ?
C30B H30C . 0.99 ?
C30B H30D . 0.99 ?
C31B O4B . 1.30(2) ?
C31B K1 . 3.50(2) ?
C31B H31C . 0.99 ?
C31B H31D . 0.99 ?
C32B O4B . 1.45(2) ?
C32B C33B . 1.51(3) ?
C32B K1 . 3.39(2) ?
C32B H32C . 0.99 ?
C32B H32D . 0.99 ?
C33B O1B . 1.52(3) ?
C33B H33C . 0.99 ?
C33B H33D . 0.99 ?
C34B O5B . 1.442(18) ?
C34B C35B . 1.51(5) ?
C34B H34C . 0.99 ?
C34B H34D . 0.99 ?
C35B O6B . 1.53(5) ?
C35B H35C . 0.99 ?
C35B H35D . 0.99 ?
C36B O6B . 1.434(15) ?
C36B C37B . 1.51(2) ?
C36B H36C . 0.99 ?
C36B H36D . 0.99 ?
C37B O7B . 1.425(19) ?
C37B H37C . 0.99 ?
C37B H37D . 0.99 ?
C38B O7B . 1.46(2) ?
C38B C39B . 1.49(3) ?
C38B H38C . 0.99 ?
C38B H38D . 0.99 ?
C39B O8B . 1.445(17) ?
C39B H39C . 0.99 ?
C39B H39D . 0.99 ?
C40B O8B . 1.455(17) ?
C40B C41B . 1.75(3) ?
C40B K1 . 3.532(15) ?
C40B H40C . 0.99 ?
C40B H40D . 0.99 ?
C41B O5B . 1.29(3) ?
C41B H41C . 0.99 ?
C41B H41D . 0.99 ?
O1B K1 . 2.712(9) ?
O2B K1 . 2.742(10) ?
O3B K1 . 2.737(9) ?
O4B K1 . 2.737(10) ?
O5B K1 . 2.761(11) ?
O6B K1 . 2.834(9) ?
O7B K1 . 2.831(8) ?
O8B K1 . 2.802(9) ?
Si1 C7 . 1.866(4) ?
Si1 C1 . 1.894(4) ?
Si1 C2 . 1.898(4) ?
Si1 C3 . 1.903(4) ?
C1 H1A . 0.98 ?
C1 H1B . 0.98 ?
C1 H1C . 0.98 ?
C2 H2A . 0.98 ?
C2 H2B . 0.98 ?
C2 H2C . 0.98 ?
C3 H3A . 0.98 ?
C3 H3B . 0.98 ?
C3 H3C . 0.98 ?
Si2 C7 . 1.875(4) ?
Si2 C4 . 1.888(4) ?
Si2 C6 . 1.902(4) ?
Si2 C5 . 1.904(4) ?
C4 H4A . 0.98 ?
C4 H4B . 0.98 ?
C4 H4C . 0.98 ?
C5 H5A . 0.98 ?
C5 H5B . 0.98 ?
C5 H5C . 0.98 ?
C6 H6A . 0.98 ?
C6 H6B . 0.98 ?
C6 H6C . 0.98 ?
